data_4513045
loop_
_publ_author_name
'Guidone, Stefano'
'Songis, Olivier'
'Falivene, Laura'
'Nahra, Fady'
'Slawin, Alexandra M. Z.'
'Jacobsen, Heiko'
'Cavallo, Luigi'
'Cazin, Catherine S. J.'

_publ_section_title
;
 Ruthenium Olefin Metathesis Catalysts Containing Fluoride
;
_journal_issue 7
_journal_name_full 'ACS Catalysis'
_journal_page_first 3932
_journal_paper_doi 10.1021/acscatal.5b00219
_journal_volume 5
_journal_year 2015
_chemical_formula_moiety 'C45 H57 F2 N2 O3 P Ru'
_chemical_formula_sum 'C45 H57 F2 N2 O3 P Ru'
_chemical_formula_weight 844.00
_space_group_IT_number 2
_symmetry_cell_setting triclinic
_symmetry_Int_Tables_number 2
_symmetry_space_group_name_Hall '-P 1'
_symmetry_space_group_name_H-M 'P -1'
_atom_sites_solution_hydrogens geom
_atom_sites_solution_primary direct
_atom_sites_solution_secondary difmap
_cell_angle_alpha 94.901(12)
_cell_angle_beta 90.209(13)
_cell_angle_gamma 99.166(10)
_cell_formula_units_Z 2
_cell_length_a 9.123(4)
_cell_length_b 10.569(5)
_cell_length_c 21.751(9)
_cell_measurement_reflns_used 3680
_cell_measurement_temperature 93
_cell_measurement_theta_max 25.37
_cell_measurement_theta_min 3.23
_cell_volume 2062.6(16)
_computing_cell_refinement 'CrystalClear-SM Expert 2.0 rc13'
_computing_data_collection 'CrystalClear-SM Expert 2.0 rc13 (Rigaku, 2009)'
_computing_data_reduction 'CrystalClear-SM Expert 2.0 rc13'
_computing_molecular_graphics 'CrystalStructure 4.0'
_computing_publication_material 'CrystalStructure 4.0 (Rigaku, 2010)'
_computing_structure_refinement 'SHELXL97 (Sheldrick, 2008)'
_computing_structure_solution 'SIR2004 (Burla, et al., 2005)'
_diffrn_ambient_temperature 93
_diffrn_detector_area_resol_mean 7.353
_diffrn_measured_fraction_theta_full 0.960
_diffrn_measured_fraction_theta_max 0.960
_diffrn_measurement_device_type 'Rigaku Mercury70'
_diffrn_measurement_method \w
_diffrn_radiation_type 'Mo K\a'
_diffrn_radiation_wavelength 0.71075
_diffrn_reflns_av_R_equivalents 0.0683
_diffrn_reflns_limit_h_max 10
_diffrn_reflns_limit_h_min -10
_diffrn_reflns_limit_k_max 12
_diffrn_reflns_limit_k_min -12
_diffrn_reflns_limit_l_max 26
_diffrn_reflns_limit_l_min -15
_diffrn_reflns_number 13043
_diffrn_reflns_theta_full 25.35
_diffrn_reflns_theta_max 25.35
_diffrn_standards_number 0
_exptl_absorpt_coefficient_mu 0.470
_exptl_absorpt_correction_T_max 0.991
_exptl_absorpt_correction_T_min 0.008
_exptl_absorpt_correction_type multi-scan
_exptl_absorpt_process_details 'REQAB (Rigaku, 1998)'
_exptl_crystal_colour orange
_exptl_crystal_density_diffrn 1.359
_exptl_crystal_density_method 'not measured'
_exptl_crystal_description prism
_exptl_crystal_F_000 884.00
_exptl_crystal_size_max 0.100
_exptl_crystal_size_mid 0.020
_exptl_crystal_size_min 0.020
_refine_diff_density_max 0.550
_refine_diff_density_min -0.720
_refine_ls_extinction_method none
_refine_ls_goodness_of_fit_ref 0.852
_refine_ls_hydrogen_treatment constr
_refine_ls_number_parameters 487
_refine_ls_number_reflns 7233
_refine_ls_number_restraints 0
_refine_ls_R_factor_gt 0.0601
_refine_ls_shift/su_max 0.000
_refine_ls_structure_factor_coef Fsqd
_refine_ls_weighting_details 'w = 1/[\s^2^(Fo^2^)+(0.1150P)^2^+0.0000P] where P=(Fo^2^+2Fc^2^)/3'
_refine_ls_weighting_scheme calc
_refine_ls_wR_factor_ref 0.1718
_reflns_number_gt 5134
_reflns_number_total 7233
_reflns_threshold_expression F^2^>2.0\s(F^2^)
_cod_data_source_file cs5b00219_si_002.cif
_cod_data_source_block Caz-1F2
_cod_depositor_comments 'Adding full bibliography for 4513044--4513045.cif.'
_cod_original_cell_volume 2062.5(16)
_cod_database_code 4513045

loop_
_symmetry_equiv_pos_site_id
_symmetry_equiv_pos_as_xyz
1 +X,+Y,+Z
2 -X,-Y,-Z

loop_
_atom_site_label
_atom_site_type_symbol
_atom_site_fract_x
_atom_site_fract_y
_atom_site_fract_z
_atom_site_U_iso_or_equiv
_atom_site_adp_type
_atom_site_occupancy
_atom_site_symmetry_multiplicity
_atom_site_calc_flag
_atom_site_refinement_flags
Ru1 Ru 0.62903(4) 0.13122(4) 0.183140(18) 0.02349(14) Uani 1.0 2 d .
P1 P 0.70635(14) 0.34213(12) 0.19969(6) 0.0234(3) Uani 1.0 2 d .
F1 F 0.4234(4) 0.1686(3) 0.16224(14) 0.0364(8) Uani 1.0 2 d .
F2 F 0.5424(3) -0.0477(3) 0.14757(13) 0.0320(7) Uani 1.0 2 d .
O1 O 0.7339(4) 0.4195(3) 0.13960(15) 0.0289(9) Uani 1.0 2 d .
O2 O 0.8618(4) 0.3887(3) 0.23527(14) 0.0245(8) Uani 1.0 2 d .
O3 O 0.5979(4) 0.4258(3) 0.23653(15) 0.0275(8) Uani 1.0 2 d .
N2 N 0.8982(5) 0.0772(4) 0.11361(19) 0.0289(10) Uani 1.0 2 d .
N5 N 0.9194(5) 0.0190(4) 0.20582(19) 0.0321(11) Uani 1.0 2 d .
C1 C 0.8330(6) 0.0758(5) 0.1696(3) 0.0263(12) Uani 1.0 2 d .
C3 C 1.0330(7) 0.0202(6) 0.1082(3) 0.0452(16) Uani 1.0 2 d .
C4 C 1.0461(7) -0.0291(8) 0.1727(3) 0.0568(19) Uani 1.0 2 d .
C6 C 0.8479(6) 0.1322(5) 0.0600(3) 0.0305(13) Uani 1.0 2 d .
C7 C 0.9131(6) 0.2537(5) 0.0473(3) 0.0280(12) Uani 1.0 2 d .
C8 C 0.8691(6) 0.3045(5) -0.0059(3) 0.0298(13) Uani 1.0 2 d .
C9 C 0.7611(6) 0.2330(5) -0.0459(3) 0.0280(12) Uani 1.0 2 d .
C10 C 0.7009(6) 0.1069(5) -0.0341(3) 0.0335(13) Uani 1.0 2 d .
C11 C 0.7474(6) 0.0544(5) 0.0179(3) 0.0270(12) Uani 1.0 2 d .
C12 C 1.0352(6) 0.3338(6) 0.0888(3) 0.0382(14) Uani 1.0 2 d .
C13 C 0.7080(7) 0.2909(6) -0.1015(3) 0.0394(15) Uani 1.0 2 d .
C14 C 0.6994(7) -0.0898(5) 0.0251(3) 0.0391(15) Uani 1.0 2 d .
C15 C 0.8935(6) -0.0178(5) 0.2674(3) 0.0266(12) Uani 1.0 2 d .
C16 C 0.7933(6) -0.1291(5) 0.2771(3) 0.0294(13) Uani 1.0 2 d .
C17 C 0.7736(6) -0.1637(5) 0.3374(3) 0.0338(13) Uani 1.0 2 d .
C18 C 0.8587(7) -0.0958(6) 0.3861(3) 0.0369(14) Uani 1.0 2 d .
C19 C 0.9644(6) 0.0069(6) 0.3746(3) 0.0375(14) Uani 1.0 2 d .
C20 C 0.9830(6) 0.0492(5) 0.3157(3) 0.0315(13) Uani 1.0 2 d .
C21 C 0.7044(7) -0.2098(6) 0.2236(3) 0.0437(15) Uani 1.0 2 d .
C22 C 0.8330(8) -0.1370(7) 0.4517(3) 0.060(2) Uani 1.0 2 d .
C23 C 1.0975(7) 0.1648(6) 0.3045(3) 0.0483(17) Uani 1.0 2 d .
C24 C 0.6256(6) 0.1180(5) 0.2672(3) 0.0263(12) Uani 1.0 2 d .
C25 C 0.7048(6) 0.1957(5) 0.3207(3) 0.0294(12) Uani 1.0 2 d .
C26 C 0.6361(6) 0.1668(5) 0.3743(3) 0.0281(12) Uani 1.0 2 d .
C27 C 0.5123(6) 0.0620(5) 0.3612(3) 0.0281(12) Uani 1.0 2 d .
C28 C 0.4146(6) -0.0062(6) 0.4008(3) 0.0373(14) Uani 1.0 2 d .
C29 C 0.3086(7) -0.1050(6) 0.3731(3) 0.0473(17) Uani 1.0 2 d .
C30 C 0.2991(7) -0.1352(6) 0.3109(3) 0.0470(16) Uani 1.0 2 d .
C31 C 0.3964(6) -0.0671(5) 0.2697(3) 0.0351(14) Uani 1.0 2 d .
C32 C 0.5031(6) 0.0298(5) 0.2961(3) 0.0272(12) Uani 1.0 2 d .
C33 C 0.6755(6) 0.2394(5) 0.4356(3) 0.0322(13) Uani 1.0 2 d .
C34 C 0.8258(7) 0.2811(5) 0.4512(3) 0.0353(14) Uani 1.0 2 d .
C35 C 0.8612(8) 0.3575(6) 0.5079(3) 0.0465(16) Uani 1.0 2 d .
C36 C 0.7486(8) 0.3931(6) 0.5451(3) 0.0490(17) Uani 1.0 2 d .
C37 C 0.5992(8) 0.3522(6) 0.5286(3) 0.0541(18) Uani 1.0 2 d .
C38 C 0.5618(7) 0.2723(6) 0.4738(3) 0.0423(15) Uani 1.0 2 d .
C39 C 0.6260(6) 0.4852(5) 0.1103(3) 0.0301(13) Uani 1.0 2 d .
C40 C 0.5190(7) 0.3891(6) 0.0694(3) 0.0392(15) Uani 1.0 2 d .
C41 C 0.7200(7) 0.5865(5) 0.0725(3) 0.0379(14) Uani 1.0 2 d .
C42 C 0.9031(6) 0.5273(5) 0.2588(3) 0.0327(13) Uani 1.0 2 d .
C43 C 1.0128(6) 0.5940(6) 0.2141(3) 0.0380(14) Uani 1.0 2 d .
C44 C 0.9694(7) 0.5267(6) 0.3233(3) 0.0430(16) Uani 1.0 2 d .
C45 C 0.4594(6) 0.3826(6) 0.2666(3) 0.0346(14) Uani 1.0 2 d .
C46 C 0.3359(7) 0.4224(6) 0.2303(3) 0.0494(17) Uani 1.0 2 d .
C47 C 0.4762(8) 0.4466(6) 0.3322(3) 0.0512(17) Uani 1.0 2 d .
H3A H 1.1199 0.0851 0.0999 0.0543 Uiso 1.0 2 calc R
H3B H 1.0229 -0.0513 0.0752 0.0543 Uiso 1.0 2 calc R
H4A H 1.0344 -0.1241 0.1701 0.0681 Uiso 1.0 2 calc R
H4B H 1.1424 0.0078 0.1931 0.0681 Uiso 1.0 2 calc R
H8 H 0.9132 0.3885 -0.0148 0.0357 Uiso 1.0 2 calc R
H10 H 0.6283 0.0573 -0.0616 0.0402 Uiso 1.0 2 calc R
H12A H 1.1200 0.2877 0.0906 0.0459 Uiso 1.0 2 calc R
H12B H 0.9969 0.3482 0.1305 0.0459 Uiso 1.0 2 calc R
H12C H 1.0669 0.4168 0.0721 0.0459 Uiso 1.0 2 calc R
H13A H 0.7921 0.3150 -0.1283 0.0473 Uiso 1.0 2 calc R
H13B H 0.6649 0.3675 -0.0878 0.0473 Uiso 1.0 2 calc R
H13C H 0.6326 0.2277 -0.1243 0.0473 Uiso 1.0 2 calc R
H14A H 0.7359 -0.1406 -0.0097 0.0470 Uiso 1.0 2 calc R
H14B H 0.5908 -0.1095 0.0259 0.0470 Uiso 1.0 2 calc R
H14C H 0.7410 -0.1114 0.0638 0.0470 Uiso 1.0 2 calc R
H17 H 0.7007 -0.2351 0.3452 0.0405 Uiso 1.0 2 calc R
H19 H 1.0265 0.0502 0.4076 0.0449 Uiso 1.0 2 calc R
H21A H 0.5980 -0.2112 0.2303 0.0524 Uiso 1.0 2 calc R
H21B H 0.7264 -0.2979 0.2213 0.0524 Uiso 1.0 2 calc R
H21C H 0.7319 -0.1720 0.1848 0.0524 Uiso 1.0 2 calc R
H22A H 0.8043 -0.0658 0.4783 0.0717 Uiso 1.0 2 calc R
H22B H 0.9247 -0.1600 0.4679 0.0717 Uiso 1.0 2 calc R
H22C H 0.7537 -0.2116 0.4507 0.0717 Uiso 1.0 2 calc R
H23A H 1.1965 0.1483 0.3157 0.0580 Uiso 1.0 2 calc R
H23B H 1.0752 0.2405 0.3297 0.0580 Uiso 1.0 2 calc R
H23C H 1.0951 0.1805 0.2607 0.0580 Uiso 1.0 2 calc R
H25 H 0.7920 0.2574 0.3180 0.0353 Uiso 1.0 2 calc R
H28 H 0.4201 0.0136 0.4442 0.0447 Uiso 1.0 2 calc R
H29 H 0.2405 -0.1530 0.3987 0.0568 Uiso 1.0 2 calc R
H30 H 0.2253 -0.2038 0.2946 0.0564 Uiso 1.0 2 calc R
H31 H 0.3883 -0.0872 0.2262 0.0421 Uiso 1.0 2 calc R
H34 H 0.9019 0.2589 0.4246 0.0423 Uiso 1.0 2 calc R
H35 H 0.9620 0.3842 0.5204 0.0558 Uiso 1.0 2 calc R
H36 H 0.7735 0.4462 0.5823 0.0588 Uiso 1.0 2 calc R
H37 H 0.5233 0.3782 0.5542 0.0649 Uiso 1.0 2 calc R
H38 H 0.4607 0.2411 0.4629 0.0508 Uiso 1.0 2 calc R
H39 H 0.5698 0.5296 0.1426 0.0362 Uiso 1.0 2 calc R
H40A H 0.4661 0.3241 0.0944 0.0470 Uiso 1.0 2 calc R
H40B H 0.5744 0.3471 0.0374 0.0470 Uiso 1.0 2 calc R
H40C H 0.4473 0.4339 0.0500 0.0470 Uiso 1.0 2 calc R
H41A H 0.7773 0.5427 0.0417 0.0454 Uiso 1.0 2 calc R
H41B H 0.7882 0.6464 0.1003 0.0454 Uiso 1.0 2 calc R
H41C H 0.6539 0.6343 0.0515 0.0454 Uiso 1.0 2 calc R
H42 H 0.8122 0.5693 0.2614 0.0392 Uiso 1.0 2 calc R
H43A H 0.9661 0.5873 0.1731 0.0456 Uiso 1.0 2 calc R
H43B H 1.1016 0.5526 0.2118 0.0456 Uiso 1.0 2 calc R
H43C H 1.0409 0.6849 0.2289 0.0456 Uiso 1.0 2 calc R
H44A H 1.0157 0.6142 0.3381 0.0516 Uiso 1.0 2 calc R
H44B H 1.0445 0.4698 0.3217 0.0516 Uiso 1.0 2 calc R
H44C H 0.8907 0.4957 0.3514 0.0516 Uiso 1.0 2 calc R
H45 H 0.4437 0.2869 0.2673 0.0415 Uiso 1.0 2 calc R
H46A H 0.3345 0.3823 0.1879 0.0592 Uiso 1.0 2 calc R
H46B H 0.3524 0.5162 0.2297 0.0592 Uiso 1.0 2 calc R
H46C H 0.2407 0.3944 0.2495 0.0592 Uiso 1.0 2 calc R
H47A H 0.4936 0.5403 0.3310 0.0614 Uiso 1.0 2 calc R
H47B H 0.5605 0.4200 0.3529 0.0614 Uiso 1.0 2 calc R
H47C H 0.3852 0.4207 0.3549 0.0614 Uiso 1.0 2 calc R

loop_
_atom_site_aniso_label
_atom_site_aniso_U_11
_atom_site_aniso_U_22
_atom_site_aniso_U_33
_atom_site_aniso_U_12
_atom_site_aniso_U_13
_atom_site_aniso_U_23
Ru1 0.0281(3) 0.0227(3) 0.0207(3) 0.00813(18) 0.00461(16) -0.00022(16)
P1 0.0239(7) 0.0248(7) 0.0225(7) 0.0079(6) 0.0035(6) 0.0005(6)
F1 0.0449(19) 0.0291(16) 0.0364(19) 0.0114(15) -0.0032(14) 0.0004(13)
F2 0.0379(17) 0.0256(15) 0.0311(18) 0.0043(14) 0.0009(13) -0.0056(13)
O1 0.035(2) 0.0289(19) 0.025(2) 0.0090(17) 0.0052(16) 0.0056(15)
O2 0.0249(18) 0.0243(18) 0.0247(19) 0.0062(16) 0.0003(15) 0.0004(14)
O3 0.0261(19) 0.0250(18) 0.031(2) 0.0045(16) 0.0080(15) -0.0026(15)
N2 0.034(3) 0.032(3) 0.024(3) 0.015(2) 0.0119(19) 0.0043(19)
N5 0.038(3) 0.041(3) 0.022(3) 0.019(3) 0.0125(19) 0.007(2)
C1 0.028(3) 0.028(3) 0.025(3) 0.010(3) 0.002(3) 0.001(3)
C3 0.048(4) 0.059(4) 0.040(4) 0.034(4) 0.019(3) 0.022(3)
C4 0.060(4) 0.099(6) 0.029(4) 0.057(4) 0.027(3) 0.020(4)
C6 0.037(3) 0.038(3) 0.019(3) 0.015(3) 0.015(3) 0.000(3)
C7 0.029(3) 0.035(3) 0.021(3) 0.007(3) 0.008(3) 0.001(3)
C8 0.035(3) 0.029(3) 0.027(3) 0.011(3) 0.009(3) -0.001(3)
C9 0.031(3) 0.036(3) 0.020(3) 0.015(3) 0.006(3) -0.002(3)
C10 0.039(4) 0.030(3) 0.030(4) 0.007(3) 0.012(3) -0.005(3)
C11 0.032(3) 0.026(3) 0.024(3) 0.008(3) 0.010(3) 0.003(3)
C12 0.038(4) 0.043(4) 0.032(4) 0.005(3) -0.001(3) -0.010(3)
C13 0.050(4) 0.044(4) 0.025(3) 0.009(3) 0.004(3) 0.006(3)
C14 0.059(4) 0.021(3) 0.037(4) 0.006(3) 0.015(3) 0.001(3)
C15 0.028(3) 0.033(3) 0.023(3) 0.016(3) 0.004(3) 0.007(3)
C16 0.032(3) 0.029(3) 0.030(3) 0.014(3) -0.000(3) 0.002(3)
C17 0.038(3) 0.033(3) 0.034(4) 0.013(3) 0.006(3) 0.007(3)
C18 0.046(4) 0.044(4) 0.025(3) 0.017(3) 0.008(3) 0.009(3)
C19 0.038(4) 0.039(4) 0.037(4) 0.013(3) 0.002(3) 0.002(3)
C20 0.031(3) 0.035(3) 0.033(4) 0.016(3) 0.001(3) 0.001(3)
C21 0.058(4) 0.035(4) 0.038(4) 0.011(3) -0.006(3) -0.006(3)
C22 0.081(5) 0.079(5) 0.026(4) 0.024(4) 0.009(4) 0.022(4)
C23 0.038(4) 0.038(4) 0.068(5) -0.002(3) -0.001(3) 0.011(3)
C24 0.027(3) 0.021(3) 0.031(3) 0.004(3) -0.001(3) 0.001(3)
C25 0.042(3) 0.030(3) 0.018(3) 0.012(3) 0.006(3) 0.000(3)
C26 0.032(3) 0.033(3) 0.021(3) 0.015(3) 0.005(3) -0.001(3)
C27 0.025(3) 0.034(3) 0.028(3) 0.009(3) 0.006(3) 0.005(3)
C28 0.032(3) 0.040(4) 0.041(4) 0.006(3) 0.011(3) 0.012(3)
C29 0.046(4) 0.053(4) 0.040(4) -0.002(4) 0.005(3) 0.005(3)
C30 0.043(4) 0.048(4) 0.047(4) -0.004(3) 0.003(3) 0.006(3)
C31 0.034(3) 0.028(3) 0.044(4) 0.007(3) 0.001(3) 0.001(3)
C32 0.030(3) 0.030(3) 0.023(3) 0.012(3) 0.008(3) 0.002(3)
C33 0.037(4) 0.034(3) 0.025(3) 0.006(3) 0.006(3) -0.001(3)
C34 0.042(4) 0.029(3) 0.032(4) 0.000(3) -0.002(3) 0.002(3)
C35 0.058(4) 0.039(4) 0.041(4) 0.007(4) -0.008(3) -0.002(3)
C36 0.063(5) 0.050(4) 0.033(4) 0.012(4) -0.005(3) -0.007(3)
C37 0.065(5) 0.059(5) 0.035(4) 0.011(4) 0.008(4) -0.015(3)
C38 0.047(4) 0.055(4) 0.024(3) 0.008(3) 0.011(3) -0.005(3)
C39 0.040(3) 0.025(3) 0.028(3) 0.011(3) 0.000(3) 0.003(3)
C40 0.040(4) 0.048(4) 0.028(4) 0.006(3) -0.003(3) -0.000(3)
C41 0.045(4) 0.036(3) 0.032(4) 0.002(3) 0.002(3) 0.010(3)
C42 0.040(4) 0.025(3) 0.032(4) 0.005(3) -0.000(3) 0.000(3)
C43 0.035(4) 0.039(4) 0.041(4) 0.004(3) -0.002(3) 0.010(3)
C44 0.056(4) 0.041(4) 0.028(4) -0.003(3) -0.006(3) -0.001(3)
C45 0.025(3) 0.040(3) 0.042(4) 0.011(3) 0.019(3) 0.010(3)
C46 0.036(4) 0.054(4) 0.065(5) 0.019(4) 0.007(3) 0.022(4)
C47 0.077(5) 0.051(4) 0.030(4) 0.027(4) 0.023(3) -0.004(3)

loop_
_atom_type_symbol
_atom_type_description
_atom_type_scat_dispersion_real
_atom_type_scat_dispersion_imag
_atom_type_scat_source
C C 0.0033 0.0016
;
International Tables for Crystallography
(1992, Vol. C, Tables 4.2.6.8 and 6.1.1.4)
;
H H 0.0000 0.0000
;
International Tables for Crystallography
(1992, Vol. C, Table 6.1.1.4)
;
F F 0.0171 0.0103
;
International Tables for Crystallography
(1992, Vol. C, Tables 4.2.6.8 and 6.1.1.4)
;
N N 0.0061 0.0033
;
International Tables for Crystallography
(1992, Vol. C, Tables 4.2.6.8 and 6.1.1.4)
;
O O 0.0106 0.0060
;
International Tables for Crystallography
(1992, Vol. C, Tables 4.2.6.8 and 6.1.1.4)
;
P P 0.1023 0.0942
;
International Tables for Crystallography
(1992, Vol. C, Tables 4.2.6.8 and 6.1.1.4)
;
Ru Ru -1.2594 0.8363
;
International Tables for Crystallography
(1992, Vol. C, Tables 4.2.6.8 and 6.1.1.4)
;

loop_
_geom_angle_atom_site_label_1
_geom_angle_atom_site_label_2
_geom_angle_atom_site_label_3
_geom_angle
_geom_angle_publ_flag
P1 Ru1 F1 88.83(9) yes
P1 Ru1 F2 165.61(10) yes
P1 Ru1 C1 97.82(14) yes
P1 Ru1 C24 89.95(15) yes
F1 Ru1 F2 82.74(12) yes
F1 Ru1 C1 158.66(17) yes
F1 Ru1 C24 104.21(19) yes
F2 Ru1 C1 86.26(16) yes
F2 Ru1 C24 103.39(17) yes
C1 Ru1 C24 96.1(3) yes
Ru1 P1 O1 116.26(13) yes
Ru1 P1 O2 117.61(14) yes
Ru1 P1 O3 117.26(13) yes
O1 P1 O2 100.13(18) yes
O1 P1 O3 99.91(19) yes
O2 P1 O3 102.72(18) yes
P1 O1 C39 125.8(3) yes
P1 O2 C42 119.2(3) yes
P1 O3 C45 129.0(3) yes
C1 N2 C3 115.9(5) yes
C1 N2 C6 126.2(5) yes
C3 N2 C6 117.8(5) yes
C1 N5 C4 113.8(5) yes
C1 N5 C15 128.9(5) yes
C4 N5 C15 116.5(5) yes
Ru1 C1 N2 121.5(4) yes
Ru1 C1 N5 132.0(4) yes
N2 C1 N5 106.0(5) yes
N2 C3 C4 102.0(5) yes
N5 C4 C3 101.9(6) yes
N2 C6 C7 119.3(5) yes
N2 C6 C11 119.1(5) yes
C7 C6 C11 121.1(5) yes
C6 C7 C8 119.3(5) yes
C6 C7 C12 121.9(5) yes
C8 C7 C12 118.8(5) yes
C7 C8 C9 120.6(5) yes
C8 C9 C10 119.6(5) yes
C8 C9 C13 120.4(5) yes
C10 C9 C13 120.0(5) yes
C9 C10 C11 120.1(5) yes
C6 C11 C10 119.0(5) yes
C6 C11 C14 121.2(5) yes
C10 C11 C14 119.6(5) yes
N5 C15 C16 119.9(5) yes
N5 C15 C20 118.8(5) yes
C16 C15 C20 120.8(5) yes
C15 C16 C17 118.3(5) yes
C15 C16 C21 121.3(5) yes
C17 C16 C21 120.3(5) yes
C16 C17 C18 121.2(5) yes
C17 C18 C19 119.2(6) yes
C17 C18 C22 119.5(5) yes
C19 C18 C22 121.3(5) yes
C18 C19 C20 121.6(5) yes
C15 C20 C19 118.4(5) yes
C15 C20 C23 120.9(5) yes
C19 C20 C23 120.7(5) yes
Ru1 C24 C25 133.8(4) yes
Ru1 C24 C32 121.2(4) yes
C25 C24 C32 103.9(4) yes
C24 C25 C26 110.9(5) yes
C25 C26 C27 109.3(5) yes
C25 C26 C33 124.4(5) yes
C27 C26 C33 126.1(5) yes
C26 C27 C28 131.0(5) yes
C26 C27 C32 108.2(5) yes
C28 C27 C32 120.8(5) yes
C27 C28 C29 116.7(6) yes
C28 C29 C30 122.6(6) yes
C29 C30 C31 121.9(6) yes
C30 C31 C32 116.4(5) yes
C24 C32 C27 107.6(4) yes
C24 C32 C31 130.8(5) yes
C27 C32 C31 121.6(5) yes
C26 C33 C34 118.8(5) yes
C26 C33 C38 119.1(5) yes
C34 C33 C38 121.8(5) yes
C33 C34 C35 118.1(6) yes
C34 C35 C36 120.1(6) yes
C35 C36 C37 121.1(6) yes
C36 C37 C38 119.7(6) yes
C33 C38 C37 119.1(6) yes
O1 C39 C40 110.1(4) yes
O1 C39 C41 105.3(4) yes
C40 C39 C41 111.9(5) yes
O2 C42 C43 108.5(4) yes
O2 C42 C44 105.6(4) yes
C43 C42 C44 113.1(5) yes
O3 C45 C46 107.6(5) yes
O3 C45 C47 105.9(4) yes
C46 C45 C47 113.2(5) yes
N2 C3 H3A 111.363 no
N2 C3 H3B 111.361 no
C4 C3 H3A 111.364 no
C4 C3 H3B 111.357 no
H3A C3 H3B 109.234 no
N5 C4 H4A 111.384 no
N5 C4 H4B 111.384 no
C3 C4 H4A 111.385 no
C3 C4 H4B 111.379 no
H4A C4 H4B 109.248 no
C7 C8 H8 119.727 no
C9 C8 H8 119.723 no
C9 C10 H10 119.970 no
C11 C10 H10 119.974 no
C7 C12 H12A 109.469 no
C7 C12 H12B 109.472 no
C7 C12 H12C 109.476 no
H12A C12 H12B 109.471 no
H12A C12 H12C 109.470 no
H12B C12 H12C 109.470 no
C9 C13 H13A 109.469 no
C9 C13 H13B 109.474 no
C9 C13 H13C 109.472 no
H13A C13 H13B 109.467 no
H13A C13 H13C 109.478 no
H13B C13 H13C 109.469 no
C11 C14 H14A 109.471 no
C11 C14 H14B 109.472 no
C11 C14 H14C 109.471 no
H14A C14 H14B 109.473 no
H14A C14 H14C 109.469 no
H14B C14 H14C 109.472 no
C16 C17 H17 119.392 no
C18 C17 H17 119.400 no
C18 C19 H19 119.190 no
C20 C19 H19 119.184 no
C16 C21 H21A 109.477 no
C16 C21 H21B 109.474 no
C16 C21 H21C 109.474 no
H21A C21 H21B 109.471 no
H21A C21 H21C 109.467 no
H21B C21 H21C 109.465 no
C18 C22 H22A 109.468 no
C18 C22 H22B 109.474 no
C18 C22 H22C 109.474 no
H22A C22 H22B 109.470 no
H22A C22 H22C 109.471 no
H22B C22 H22C 109.470 no
C20 C23 H23A 109.471 no
C20 C23 H23B 109.470 no
C20 C23 H23C 109.469 no
H23A C23 H23B 109.477 no
H23A C23 H23C 109.469 no
H23B C23 H23C 109.472 no
C24 C25 H25 124.551 no
C26 C25 H25 124.563 no
C27 C28 H28 121.666 no
C29 C28 H28 121.666 no
C28 C29 H29 118.716 no
C30 C29 H29 118.721 no
C29 C30 H30 119.034 no
C31 C30 H30 119.027 no
C30 C31 H31 121.792 no
C32 C31 H31 121.789 no
C33 C34 H34 120.928 no
C35 C34 H34 120.923 no
C34 C35 H35 119.942 no
C36 C35 H35 119.937 no
C35 C36 H36 119.453 no
C37 C36 H36 119.447 no
C36 C37 H37 120.161 no
C38 C37 H37 120.165 no
C33 C38 H38 120.474 no
C37 C38 H38 120.469 no
O1 C39 H39 109.827 no
C40 C39 H39 109.827 no
C41 C39 H39 109.825 no
C39 C40 H40A 109.467 no
C39 C40 H40B 109.470 no
C39 C40 H40C 109.476 no
H40A C40 H40B 109.471 no
H40A C40 H40C 109.474 no
H40B C40 H40C 109.470 no
C39 C41 H41A 109.469 no
C39 C41 H41B 109.468 no
C39 C41 H41C 109.468 no
H41A C41 H41B 109.470 no
H41A C41 H41C 109.479 no
H41B C41 H41C 109.473 no
O2 C42 H42 109.833 no
C43 C42 H42 109.830 no
C44 C42 H42 109.828 no
C42 C43 H43A 109.471 no
C42 C43 H43B 109.471 no
C42 C43 H43C 109.474 no
H43A C43 H43B 109.471 no
H43A C43 H43C 109.466 no
H43B C43 H43C 109.474 no
C42 C44 H44A 109.472 no
C42 C44 H44B 109.470 no
C42 C44 H44C 109.472 no
H44A C44 H44B 109.468 no
H44A C44 H44C 109.470 no
H44B C44 H44C 109.475 no
O3 C45 H45 110.024 no
C46 C45 H45 110.020 no
C47 C45 H45 110.024 no
C45 C46 H46A 109.469 no
C45 C46 H46B 109.468 no
C45 C46 H46C 109.467 no
H46A C46 H46B 109.475 no
H46A C46 H46C 109.475 no
H46B C46 H46C 109.472 no
C45 C47 H47A 109.470 no
C45 C47 H47B 109.470 no
C45 C47 H47C 109.474 no
H47A C47 H47B 109.473 no
H47A C47 H47C 109.471 no
H47B C47 H47C 109.471 no

loop_
_geom_bond_atom_site_label_1
_geom_bond_atom_site_label_2
_geom_bond_distance
_geom_bond_publ_flag
Ru1 P1 2.2263(16) yes
Ru1 F1 2.035(4) yes
Ru1 F2 2.017(3) yes
Ru1 C1 2.053(6) yes
Ru1 C24 1.846(6) yes
P1 O1 1.600(4) yes
P1 O2 1.599(4) yes
P1 O3 1.602(4) yes
O1 C39 1.465(7) yes
O2 C42 1.499(6) yes
O3 C45 1.451(6) yes
N2 C1 1.357(7) yes
N2 C3 1.454(8) yes
N2 C6 1.450(7) yes
N5 C1 1.353(7) yes
N5 C4 1.497(8) yes
N5 C15 1.436(7) yes
C3 C4 1.548(9) yes
C6 C7 1.378(8) yes
C6 C11 1.408(7) yes
C7 C8 1.399(8) yes
C7 C12 1.527(7) yes
C8 C9 1.394(7) yes
C9 C10 1.403(7) yes
C9 C13 1.512(8) yes
C10 C11 1.395(8) yes
C11 C14 1.539(7) yes
C15 C16 1.403(7) yes
C15 C20 1.398(7) yes
C16 C17 1.395(8) yes
C16 C21 1.531(8) yes
C17 C18 1.389(8) yes
C18 C19 1.373(8) yes
C18 C22 1.534(9) yes
C19 C20 1.396(8) yes
C20 C23 1.513(8) yes
C24 C25 1.481(7) yes
C24 C32 1.512(7) yes
C25 C26 1.359(7) yes
C26 C27 1.459(7) yes
C26 C33 1.494(7) yes
C27 C28 1.401(8) yes
C27 C32 1.428(7) yes
C28 C29 1.397(8) yes
C29 C30 1.363(9) yes
C30 C31 1.423(9) yes
C31 C32 1.380(7) yes
C33 C34 1.403(8) yes
C33 C38 1.400(9) yes
C34 C35 1.422(8) yes
C35 C36 1.388(10) yes
C36 C37 1.398(10) yes
C37 C38 1.408(8) yes
C39 C40 1.516(7) yes
C39 C41 1.557(8) yes
C42 C43 1.530(8) yes
C42 C44 1.526(8) yes
C45 C46 1.508(9) yes
C45 C47 1.521(8) yes
C3 H3A 0.990 no
C3 H3B 0.990 no
C4 H4A 0.990 no
C4 H4B 0.990 no
C8 H8 0.950 no
C10 H10 0.950 no
C12 H12A 0.980 no
C12 H12B 0.980 no
C12 H12C 0.980 no
C13 H13A 0.980 no
C13 H13B 0.980 no
C13 H13C 0.980 no
C14 H14A 0.980 no
C14 H14B 0.980 no
C14 H14C 0.980 no
C17 H17 0.950 no
C19 H19 0.950 no
C21 H21A 0.980 no
C21 H21B 0.980 no
C21 H21C 0.980 no
C22 H22A 0.980 no
C22 H22B 0.980 no
C22 H22C 0.980 no
C23 H23A 0.980 no
C23 H23B 0.980 no
C23 H23C 0.980 no
C25 H25 0.950 no
C28 H28 0.950 no
C29 H29 0.950 no
C30 H30 0.950 no
C31 H31 0.950 no
C34 H34 0.950 no
C35 H35 0.950 no
C36 H36 0.950 no
C37 H37 0.950 no
C38 H38 0.950 no
C39 H39 1.000 no
C40 H40A 0.980 no
C40 H40B 0.980 no
C40 H40C 0.980 no
C41 H41A 0.980 no
C41 H41B 0.980 no
C41 H41C 0.980 no
C42 H42 1.000 no
C43 H43A 0.980 no
C43 H43B 0.980 no
C43 H43C 0.980 no
C44 H44A 0.980 no
C44 H44B 0.980 no
C44 H44C 0.980 no
C45 H45 1.000 no
C46 H46A 0.980 no
C46 H46B 0.980 no
C46 H46C 0.980 no
C47 H47A 0.980 no
C47 H47B 0.980 no
C47 H47C 0.980 no

loop_
_geom_contact_atom_site_label_1
_geom_contact_atom_site_label_2
_geom_contact_distance
_geom_contact_publ_flag
_geom_contact_site_symmetry_2
Ru1 C6 3.346(6) no .
Ru1 C31 3.424(6) no .
P1 C25 3.165(6) no .
P1 C40 3.416(6) no .
P1 C43 3.533(6) no .
F1 O3 3.223(4) no .
F1 C31 3.539(7) no .
F1 C32 3.493(7) no .
F1 C40 3.231(7) no .
F1 C45 3.044(6) no .
F1 C46 3.168(7) no .
F2 N2 3.412(5) no .
F2 C11 3.540(6) no .
F2 C14 3.062(7) no .
F2 C21 3.021(7) no .
F2 C31 2.983(7) no .
F2 C32 3.299(6) no .
O1 C7 3.180(7) no .
O1 C8 3.586(7) no .
O1 C12 3.200(7) no .
O1 C42 3.051(6) no .
O1 C43 3.235(6) no .
O2 C1 3.458(6) no .
O2 C24 3.420(6) no .
O2 C25 3.067(6) no .
O3 C24 3.424(7) no .
O3 C25 3.425(7) no .
O3 C39 2.872(7) no .
O3 C42 2.844(7) no .
N2 C12 2.895(7) no .
N2 C14 2.913(7) no .
N2 C15 3.571(7) no .
N5 C6 3.577(7) no .
N5 C21 2.916(7) no .
N5 C23 2.869(7) no .
N5 C24 3.278(7) no .
C1 C7 3.402(8) no .
C1 C11 3.369(8) no .
C1 C14 3.575(8) no .
C1 C16 3.304(8) no .
C1 C20 3.506(8) no .
C1 C21 3.370(8) no .
C3 C7 3.233(9) no .
C3 C11 3.341(8) no .
C3 C12 3.373(9) no .
C3 C14 3.515(8) no .
C4 C16 3.357(8) no .
C4 C20 3.226(8) no .
C4 C23 3.363(9) no .
C6 C9 2.782(8) no .
C7 C10 2.800(7) no .
C8 C11 2.792(7) no .
C15 C18 2.782(8) no .
C15 C24 3.025(8) no .
C15 C25 3.194(8) no .
C16 C19 2.782(8) no .
C16 C24 3.252(8) no .
C16 C32 3.363(8) no .
C17 C20 2.785(7) no .
C19 C25 3.584(9) no .
C20 C25 3.173(8) no .
C21 C31 3.506(9) no .
C24 C45 3.388(8) no .
C25 C34 3.051(8) no .
C25 C45 3.477(9) no .
C27 C30 2.762(8) no .
C27 C38 3.144(8) no .
C28 C31 2.868(9) no .
C28 C33 3.266(7) no .
C28 C38 3.304(8) no .
C29 C32 2.759(8) no .
C33 C36 2.781(8) no .
C34 C37 2.824(9) no .
C35 C38 2.812(9) no .
F2 C10 3.265(6) no 2_655
F2 C13 3.241(6) no 2_655
C3 C10 3.316(9) no 2_755
C3 C11 3.511(8) no 2_755
C10 F2 3.265(6) no 2_655
C10 C3 3.316(9) no 2_755
C11 C3 3.511(8) no 2_755
C13 F2 3.241(6) no 2_655
C19 C29 3.526(9) no 1_655
C29 C19 3.526(9) no 1_455
Ru1 H21C 3.4830 no .
Ru1 H25 3.3561 no .
Ru1 H31 3.1308 no .
Ru1 H40A 3.4214 no .
Ru1 H45 3.0523 no .
P1 H12B 3.0478 no .
P1 H25 2.9396 no .
P1 H39 2.8653 no .
P1 H40A 3.1364 no .
P1 H42 2.6831 no .
P1 H43A 3.3123 no .
P1 H45 2.8240 no .
P1 H46A 3.4967 no .
F1 H31 3.1178 no .
F1 H40A 2.2902 no .
F1 H40B 3.5930 no .
F1 H45 2.5020 no .
F1 H46A 2.5391 no .
F1 H46C 3.5498 no .
F2 H14B 2.7268 no .
F2 H14C 2.6945 no .
F2 H21A 2.7004 no .
F2 H21C 2.5034 no .
F2 H31 2.2430 no .
O1 H12B 2.6303 no .
O1 H12C 3.3819 no .
O1 H40A 2.6418 no .
O1 H40B 2.6418 no .
O1 H40C 3.2852 no .
O1 H41A 2.5882 no .
O1 H41B 2.5882 no .
O1 H41C 3.2580 no .
O1 H42 2.9903 no .
O1 H43A 2.5943 no .
O2 H12B 2.6306 no .
O2 H23B 3.4570 no .
O2 H23C 3.3713 no .
O2 H25 2.3929 no .
O2 H43A 2.6454 no .
O2 H43B 2.6454 no .
O2 H43C 3.3073 no .
O2 H44A 3.2637 no .
O2 H44B 2.5090 no .
O2 H44C 2.6726 no .
O3 H25 3.3121 no .
O3 H39 2.4302 no .
O3 H40A 3.3386 no .
O3 H42 2.3070 no .
O3 H44C 3.5959 no .
O3 H46A 2.5793 no .
O3 H46B 2.5792 no .
O3 H46C 3.2386 no .
O3 H47A 2.5591 no .
O3 H47B 2.5591 no .
O3 H47C 3.2279 no .
N2 H4A 2.9762 no .
N2 H4B 3.0337 no .
N2 H12A 2.8387 no .
N2 H12B 2.8543 no .
N2 H14A 3.5374 no .
N2 H14B 3.5992 no .
N2 H14C 2.4316 no .
N2 H21C 3.3286 no .
N5 H3A 3.0071 no .
N5 H3B 3.0657 no .
N5 H14C 3.5521 no .
N5 H21A 3.5726 no .
N5 H21B 3.5706 no .
N5 H21C 2.4389 no .
N5 H23A 3.5015 no .
N5 H23B 3.5487 no .
N5 H23C 2.3821 no .
C1 H3A 3.0222 no .
C1 H3B 3.0526 no .
C1 H4A 3.0137 no .
C1 H4B 3.0735 no .
C1 H12B 3.2104 no .
C1 H14C 2.9316 no .
C1 H21C 2.6837 no .
C1 H23C 3.1018 no .
C3 H12A 2.8706 no .
C3 H12B 3.5267 no .
C3 H14C 2.9218 no .
C3 H23C 3.5941 no .
C4 H14C 3.5981 no .
C4 H21C 3.0432 no .
C4 H23C 2.7796 no .
C6 H3A 2.7584 no .
C6 H3B 2.7405 no .
C6 H8 3.2535 no .
C6 H10 3.2758 no .
C6 H12A 2.7942 no .
C6 H12B 2.7943 no .
C6 H12C 3.3245 no .
C6 H14A 3.1553 no .
C6 H14B 3.2142 no .
C6 H14C 2.6115 no .
C7 H3A 3.0737 no .
C7 H40B 3.4012 no .
C7 H41A 3.4853 no .
C8 H10 3.2760 no .
C8 H12A 3.1357 no .
C8 H12B 3.1520 no .
C8 H12C 2.5469 no .
C8 H13A 2.7676 no .
C8 H13B 2.7677 no .
C8 H13C 3.3158 no .
C8 H40B 2.9399 no .
C8 H41A 2.8886 no .
C9 H40B 2.8173 no .
C10 H8 3.2756 no .
C10 H13A 3.1504 no .
C10 H13B 3.1450 no .
C10 H13C 2.5570 no .
C10 H14A 2.7797 no .
C10 H14B 2.7798 no .
C10 H14C 3.3301 no .
C10 H40B 3.2346 no .
C11 H3B 3.1983 no .
C12 H3A 2.8844 no .
C12 H8 2.6571 no .
C12 H43A 3.2618 no .
C12 H43B 3.3697 no .
C13 H8 2.6738 no .
C13 H10 2.6785 no .
C13 H40B 3.3023 no .
C14 H3B 3.0953 no .
C14 H10 2.6845 no .
C15 H4A 2.7330 no .
C15 H4B 2.7828 no .
C15 H17 3.2603 no .
C15 H19 3.2573 no .
C15 H21A 3.1689 no .
C15 H21B 3.1837 no .
C15 H21C 2.6019 no .
C15 H23A 3.1531 no .
C15 H23B 3.1538 no .
C15 H23C 2.5731 no .
C15 H25 3.2931 no .
C16 H4A 3.2068 no .
C17 H19 3.2384 no .
C17 H21A 2.7846 no .
C17 H21B 2.7845 no .
C17 H21C 3.3304 no .
C17 H22A 3.1473 no .
C17 H22B 3.1463 no .
C17 H22C 2.5594 no .
C19 H17 3.2380 no .
C19 H22A 2.7878 no .
C19 H22B 2.7879 no .
C19 H22C 3.3203 no .
C19 H23A 2.7747 no .
C19 H23B 2.7746 no .
C19 H23C 3.3207 no .
C19 H25 3.5871 no .
C19 H34 2.9324 no .
C20 H4A 3.5914 no .
C20 H4B 3.0728 no .
C20 H25 3.0134 no .
C20 H34 3.2734 no .
C21 H4A 3.2518 no .
C21 H17 2.6805 no .
C21 H31 3.3429 no .
C22 H17 2.6584 no .
C22 H19 2.6780 no .
C23 H4B 2.8848 no .
C23 H19 2.6732 no .
C23 H25 3.1046 no .
C23 H34 3.3410 no .
C23 H44B 3.3250 no .
C24 H21A 3.4729 no .
C24 H31 2.8891 no .
C24 H45 2.6240 no .
C25 H23B 3.3389 no .
C25 H34 2.8480 no .
C25 H44C 3.3608 no .
C25 H45 2.9767 no .
C25 H47B 2.9264 no .
C26 H28 2.8716 no .
C26 H34 2.6591 no .
C26 H38 2.6568 no .
C26 H45 3.3603 no .
C26 H47B 2.9421 no .
C27 H25 3.2135 no .
C27 H29 3.2422 no .
C27 H31 3.3169 no .
C27 H38 2.8768 no .
C27 H45 3.3922 no .
C28 H30 3.2667 no .
C28 H38 2.8073 no .
C29 H31 3.2940 no .
C30 H21A 3.4128 no .
C30 H28 3.2784 no .
C31 H21A 2.6680 no .
C31 H29 3.2835 no .
C32 H21A 3.0621 no .
C32 H25 3.2762 no .
C32 H28 3.3258 no .
C32 H30 3.2420 no .
C32 H45 2.9708 no .
C33 H25 2.7830 no .
C33 H28 3.0772 no .
C33 H35 3.2837 no .
C33 H37 3.2802 no .
C33 H47B 3.0325 no .
C34 H19 3.3538 no .
C34 H23B 3.5366 no .
C34 H25 2.8972 no .
C34 H36 3.2903 no .
C34 H38 3.3034 no .
C34 H44C 3.2604 no .
C35 H37 3.2801 no .
C36 H34 3.2942 no .
C36 H38 3.2863 no .
C37 H35 3.2800 no .
C38 H28 2.8505 no .
C38 H34 3.3059 no .
C38 H36 3.2818 no .
C38 H47B 3.1727 no .
C39 H43A 3.3622 no .
C39 H46A 3.2445 no .
C40 H41A 2.7404 no .
C40 H41B 3.3803 no .
C40 H41C 2.7463 no .
C40 H46A 3.0824 no .
C41 H8 3.4066 no .
C41 H40A 3.3875 no .
C41 H40B 2.7102 no .
C41 H40C 2.7584 no .
C41 H43A 3.1278 no .
C42 H12B 3.4261 no .
C42 H25 3.2476 no .
C43 H12B 3.0254 no .
C43 H12C 3.5523 no .
C43 H41B 3.3451 no .
C43 H44A 2.6859 no .
C43 H44B 2.8153 no .
C43 H44C 3.3795 no .
C44 H23B 3.3320 no .
C44 H25 3.0353 no .
C44 H43A 3.3830 no .
C44 H43B 2.7270 no .
C44 H43C 2.7720 no .
C45 H39 3.3073 no .
C45 H42 3.5047 no .
C46 H39 3.0160 no .
C46 H40A 3.3328 no .
C46 H47A 2.7140 no .
C46 H47B 3.3609 no .
C46 H47C 2.7482 no .
C47 H42 3.5441 no .
C47 H46A 3.3631 no .
C47 H46B 2.7038 no .
C47 H46C 2.7525 no .
H3A H4A 2.8044 no .
H3A H4B 2.2709 no .
H3A H12A 2.1682 no .
H3A H12B 3.1813 no .
H3A H23C 3.5759 no .
H3B H4A 2.2709 no .
H3B H4B 2.7653 no .
H3B H12A 3.5378 no .
H3B H14A 3.1679 no .
H3B H14C 2.5550 no .
H4A H14C 3.5569 no .
H4A H21B 3.3521 no .
H4A H21C 2.7502 no .
H4A H23C 3.5919 no .
H4B H23A 2.9384 no .
H4B H23C 2.3405 no .
H8 H12A 3.3129 no .
H8 H12B 3.3255 no .
H8 H12C 2.3180 no .
H8 H13A 2.7022 no .
H8 H13B 2.7301 no .
H8 H40B 3.2718 no .
H8 H41A 2.4529 no .
H10 H13A 3.3391 no .
H10 H13B 3.3403 no .
H10 H13C 2.3461 no .
H10 H14A 2.7673 no .
H10 H14B 2.6880 no .
H12B H43A 2.6738 no .
H12B H43B 2.7177 no .
H12C H41A 3.2318 no .
H12C H43A 2.9642 no .
H12C H43B 3.2408 no .
H13B H40B 2.8626 no .
H13B H41A 3.3012 no .
H14C H21C 2.7612 no .
H17 H21A 2.7101 no .
H17 H21B 2.7392 no .
H17 H22A 3.3216 no .
H17 H22B 3.3188 no .
H17 H22C 2.3277 no .
H19 H22A 2.7439 no .
H19 H22B 2.7142 no .
H19 H23A 2.7098 no .
H19 H23B 2.7236 no .
H19 H34 2.6379 no .
H21A H31 2.4905 no .
H21C H31 3.4950 no .
H23B H25 2.6309 no .
H23B H34 2.6182 no .
H23B H44B 2.5038 no .
H23B H44C 3.4014 no .
H23C H25 3.2290 no .
H23C H44B 3.3289 no .
H25 H34 2.5202 no .
H25 H42 3.5948 no .
H25 H44B 2.9455 no .
H25 H44C 2.5779 no .
H25 H45 3.4294 no .
H25 H47B 2.9894 no .
H28 H29 2.3528 no .
H28 H38 2.3730 no .
H29 H30 2.2807 no .
H30 H31 2.3845 no .
H34 H35 2.3842 no .
H34 H44B 3.4088 no .
H34 H44C 3.0939 no .
H35 H36 2.3291 no .
H36 H37 2.3427 no .
H37 H38 2.3673 no .
H38 H47B 3.2211 no .
H38 H47C 3.2812 no .
H39 H40A 2.3787 no .
H39 H40B 2.8702 no .
H39 H40C 2.3672 no .
H39 H41A 2.9010 no .
H39 H41B 2.4006 no .
H39 H41C 2.4201 no .
H39 H42 3.3488 no .
H39 H46A 2.6856 no .
H39 H46B 2.7430 no .
H40A H46A 2.4473 no .
H40B H41A 2.5408 no .
H40B H41C 2.9954 no .
H40C H41A 3.0581 no .
H40C H41C 2.5989 no .
H40C H46A 3.2353 no .
H41A H43A 3.2904 no .
H41B H43A 2.4500 no .
H41B H43C 3.5720 no .
H42 H43A 2.3858 no .
H42 H43B 2.8807 no .
H42 H43C 2.3852 no .
H42 H44A 2.4521 no .
H42 H44B 2.8712 no .
H42 H44C 2.3188 no .
H42 H47A 3.2659 no .
H42 H47B 3.3374 no .
H43A H44A 3.5969 no .
H43B H44A 2.9078 no .
H43B H44B 2.6409 no .
H43C H44A 2.5503 no .
H43C H44B 3.1711 no .
H44C H47B 2.9923 no .
H45 H46A 2.3667 no .
H45 H46B 2.8653 no .
H45 H46C 2.3686 no .
H45 H47A 2.8755 no .
H45 H47B 2.3736 no .
H45 H47C 2.3865 no .
H46A H47A 3.5912 no .
H46B H47A 2.5220 no .
H46B H47B 3.5853 no .
H46B H47C 3.0135 no .
H46C H47A 3.0352 no .
H46C H47C 2.6115 no .
F1 H3A 3.0458 no 1_455
F1 H4B 2.9546 no 1_455
F1 H10 3.0748 no 2_655
F1 H14A 3.5873 no 2_655
F2 H10 2.4146 no 2_655
F2 H13C 2.2993 no 2_655
O1 H21B 3.3531 no 1_565
O2 H46C 3.4589 no 1_655
O3 H21B 3.0150 no 1_565
C3 H10 3.4541 no 2_755
C3 H14A 3.2087 no 2_755
C4 H31 3.4913 no 1_655
C4 H43C 3.3497 no 1_545
C6 H3B 3.2687 no 2_755
C7 H3B 3.3842 no 2_755
C8 H3B 3.2512 no 2_755
C8 H8 3.5165 no 2_765
C8 H12C 3.3577 no 2_765
C8 H41A 3.4923 no 2_765
C9 H3B 2.9967 no 2_755
C9 H4A 3.5052 no 2_755
C9 H14B 3.3125 no 2_655
C10 H3A 3.0679 no 2_755
C10 H3B 2.8091 no 2_755
C10 H14B 2.6716 no 2_655
C11 H3A 3.1843 no 2_755
C11 H3B 2.9206 no 2_755
C11 H14B 3.3771 no 2_655
C12 H8 3.4361 no 2_765
C12 H14A 3.5042 no 2_755
C12 H41A 3.5572 no 2_765
C12 H46A 3.4178 no 1_655
C13 H4A 3.4280 no 2_755
C13 H12C 3.4363 no 2_765
C13 H14B 3.5659 no 2_655
C13 H31 3.3394 no 2_655
C13 H39 3.5545 no 2_665
C13 H40C 3.5341 no 2_665
C13 H43A 3.4761 no 2_765
C13 H43B 3.3627 no 2_765
C14 H3A 3.1838 no 2_755
C14 H3B 3.5767 no 2_755
C14 H10 3.1600 no 2_655
C14 H40A 3.5849 no 2_655
C14 H40B 3.5577 no 2_655
C14 H41B 3.5487 no 1_545
C14 H41C 2.9846 no 1_545
C16 H42 3.2091 no 1_545
C16 H43C 3.3378 no 1_545
C17 H42 3.2158 no 1_545
C17 H44A 3.4701 no 1_545
C19 H29 3.3120 no 1_655
C21 H39 3.2051 no 1_545
C21 H41B 3.1255 no 1_545
C21 H42 2.8548 no 1_545
C21 H43A 3.5711 no 1_545
C21 H43C 3.4319 no 1_545
C22 H19 3.3126 no 2_756
C22 H28 3.5565 no 2_656
C22 H35 3.5374 no 2_756
C22 H38 3.3597 no 2_656
C23 H45 3.3445 no 1_655
C23 H46C 2.9185 no 1_655
C23 H47C 3.5518 no 1_655
C27 H23A 3.3293 no 1_455
C28 H22A 3.4149 no 2_656
C28 H23A 3.4028 no 1_455
C29 H19 3.3204 no 1_455
C29 H23A 3.3485 no 1_455
C30 H4B 3.4952 no 1_455
C30 H23A 3.2724 no 1_455
C30 H43C 3.2107 no 1_445
C30 H44A 3.4851 no 1_445
C31 H4B 3.0897 no 1_455
C31 H13C 3.4465 no 2_655
C31 H23A 3.2337 no 1_455
C32 H23A 3.2566 no 1_455
C34 H22B 3.3463 no 2_756
C35 H22B 3.1514 no 2_756
C35 H29 3.1278 no 2_656
C35 H35 3.0531 no 2_766
C35 H44A 3.5025 no 2_766
C36 H29 2.9254 no 2_656
C36 H44A 3.3375 no 2_766
C36 H44B 3.5255 no 2_766
C36 H47A 3.5857 no 2_666
C36 H47C 3.1865 no 2_666
C37 H22C 3.3732 no 2_656
C37 H29 3.2565 no 2_656
C37 H47A 3.3265 no 2_666
C37 H47C 3.3252 no 2_666
C38 H22C 3.3193 no 2_656
C39 H13B 3.3381 no 2_665
C39 H21B 3.2085 no 1_565
C40 H13B 3.2860 no 2_665
C40 H14A 3.3827 no 2_655
C40 H14B 3.4678 no 2_655
C40 H40C 3.3167 no 2_665
C40 H41C 3.0336 no 2_665
C41 H8 3.5562 no 2_765
C41 H14A 3.5049 no 1_565
C41 H14C 3.1903 no 1_565
C41 H21B 3.3581 no 1_565
C41 H21C 3.3678 no 1_565
C41 H40C 3.0404 no 2_665
C42 H21B 2.8060 no 1_565
C42 H46C 3.5820 no 1_655
C43 H4A 3.1835 no 1_565
C43 H13A 2.7140 no 2_765
C43 H21B 3.0129 no 1_565
C43 H30 3.0672 no 1_665
C43 H46B 3.3532 no 1_655
C43 H46C 3.3210 no 1_655
C44 H30 3.4853 no 1_665
C44 H35 3.4769 no 2_766
C44 H36 3.0745 no 2_766
C44 H46C 3.3760 no 1_655
C45 H23A 3.4062 no 1_455
C46 H23C 3.2111 no 1_455
C46 H43B 2.7662 no 1_455
C46 H44B 3.4012 no 1_455
C47 H36 3.2286 no 2_666
C47 H37 2.9583 no 2_666
H3A F1 3.0458 no 1_655
H3A C10 3.0679 no 2_755
H3A C11 3.1843 no 2_755
H3A C14 3.1838 no 2_755
H3A H10 3.0220 no 2_755
H3A H14A 2.4268 no 2_755
H3B C6 3.2687 no 2_755
H3B C7 3.3842 no 2_755
H3B C8 3.2512 no 2_755
H3B C9 2.9967 no 2_755
H3B C10 2.8091 no 2_755
H3B C11 2.9206 no 2_755
H3B C14 3.5767 no 2_755
H3B H3B 3.5761 no 2_755
H3B H10 3.2064 no 2_755
H3B H14A 3.1743 no 2_755
H4A C9 3.5052 no 2_755
H4A C13 3.4280 no 2_755
H4A C43 3.1835 no 1_545
H4A H13A 2.8487 no 2_755
H4A H13C 3.5088 no 2_755
H4A H30 3.4505 no 1_655
H4A H31 3.3998 no 1_655
H4A H41B 3.2923 no 1_545
H4A H43A 3.0213 no 1_545
H4A H43C 2.4886 no 1_545
H4B F1 2.9546 no 1_655
H4B C30 3.4952 no 1_655
H4B C31 3.0897 no 1_655
H4B H30 3.4378 no 1_655
H4B H31 2.7185 no 1_655
H4B H43C 3.5443 no 1_545
H8 C8 3.5165 no 2_765
H8 C12 3.4361 no 2_765
H8 C41 3.5562 no 2_765
H8 H8 2.6503 no 2_765
H8 H12C 2.4787 no 2_765
H8 H41A 2.8773 no 2_765
H8 H41B 3.3560 no 2_765
H10 F1 3.0748 no 2_655
H10 F2 2.4146 no 2_655
H10 C3 3.4541 no 2_755
H10 C14 3.1600 no 2_655
H10 H3A 3.0220 no 2_755
H10 H3B 3.2064 no 2_755
H10 H14B 2.2788 no 2_655
H10 H14C 3.5066 no 2_655
H12A H14A 2.7288 no 2_755
H12A H40A 3.1192 no 1_655
H12A H40C 3.2963 no 1_655
H12A H41A 3.5698 no 2_765
H12A H46A 2.8789 no 1_655
H12B H46A 3.2730 no 1_655
H12B H46C 3.3594 no 1_655
H12C C8 3.3577 no 2_765
H12C C13 3.4363 no 2_765
H12C H8 2.4787 no 2_765
H12C H13A 3.0704 no 2_765
H12C H13B 3.0642 no 2_765
H12C H40C 3.4836 no 1_655
H12C H41A 2.8886 no 2_765
H12C H46A 3.5823 no 1_655
H13A C43 2.7140 no 2_765
H13A H4A 2.8487 no 2_755
H13A H12C 3.0704 no 2_765
H13A H31 3.2975 no 2_655
H13A H43A 2.5191 no 2_765
H13A H43B 2.4926 no 2_765
H13A H43C 2.6711 no 2_765
H13A H46B 3.3446 no 2_665
H13B C39 3.3381 no 2_665
H13B C40 3.2860 no 2_665
H13B H12C 3.0642 no 2_765
H13B H39 2.8528 no 2_665
H13B H40C 2.5543 no 2_665
H13B H41C 3.0135 no 2_665
H13B H43B 3.5196 no 2_765
H13B H46A 3.5654 no 2_665
H13B H46B 3.4313 no 2_665
H13C F2 2.2993 no 2_655
H13C C31 3.4465 no 2_655
H13C H4A 3.5088 no 2_755
H13C H14B 3.1588 no 2_655
H13C H21A 3.0912 no 2_655
H13C H21C 3.5139 no 2_655
H13C H31 2.5493 no 2_655
H13C H39 3.4398 no 2_665
H13C H41C 3.5098 no 2_665
H14A F1 3.5873 no 2_655
H14A C3 3.2087 no 2_755
H14A C12 3.5042 no 2_755
H14A C40 3.3827 no 2_655
H14A C41 3.5049 no 1_545
H14A H3A 2.4268 no 2_755
H14A H3B 3.1743 no 2_755
H14A H12A 2.7288 no 2_755
H14A H40A 2.9635 no 2_655
H14A H40B 3.3068 no 2_655
H14A H40C 3.3240 no 2_655
H14A H41B 3.5042 no 1_545
H14A H41C 2.8245 no 1_545
H14B C9 3.3125 no 2_655
H14B C10 2.6716 no 2_655
H14B C11 3.3771 no 2_655
H14B C13 3.5659 no 2_655
H14B C40 3.4678 no 2_655
H14B H10 2.2788 no 2_655
H14B H13C 3.1588 no 2_655
H14B H14B 3.3189 no 2_655
H14B H40A 3.2959 no 2_655
H14B H40B 2.9423 no 2_655
H14B H41C 2.9551 no 1_545
H14C C41 3.1903 no 1_545
H14C H10 3.5066 no 2_655
H14C H41B 2.8409 no 1_545
H14C H41C 2.6696 no 1_545
H17 H37 3.2967 no 2_656
H17 H42 2.9449 no 1_545
H17 H44A 3.4981 no 1_545
H17 H44C 3.5711 no 1_545
H17 H47A 2.7832 no 1_545
H19 C22 3.3126 no 2_756
H19 C29 3.3204 no 1_655
H19 H22A 2.8974 no 2_756
H19 H22B 2.8577 no 2_756
H19 H29 3.1189 no 1_655
H21A H13C 3.0912 no 2_655
H21A H39 3.1763 no 1_545
H21A H42 3.3703 no 1_545
H21A H46B 3.3553 no 1_545
H21A H47A 3.5782 no 1_545
H21B O1 3.3531 no 1_545
H21B O3 3.0150 no 1_545
H21B C39 3.2085 no 1_545
H21B C41 3.3581 no 1_545
H21B C42 2.8060 no 1_545
H21B C43 3.0129 no 1_545
H21B H39 2.6293 no 1_545
H21B H41B 2.7275 no 1_545
H21B H42 1.9749 no 1_545
H21B H43A 2.8284 no 1_545
H21B H43C 2.9080 no 1_545
H21B H47A 3.5653 no 1_545
H21C C41 3.3678 no 1_545
H21C H13C 3.5139 no 2_655
H21C H39 3.3146 no 1_545
H21C H41B 2.6538 no 1_545
H21C H41C 3.4077 no 1_545
H21C H42 3.4923 no 1_545
H21C H43A 3.5677 no 1_545
H21C H43C 3.5686 no 1_545
H22A C28 3.4149 no 2_656
H22A H19 2.8974 no 2_756
H22A H22B 3.2861 no 2_756
H22A H28 2.7488 no 2_656
H22A H29 3.4524 no 2_656
H22A H38 3.1483 no 2_656
H22B C34 3.3463 no 2_756
H22B C35 3.1514 no 2_756
H22B H19 2.8577 no 2_756
H22B H22A 3.2861 no 2_756
H22B H29 3.2484 no 1_655
H22B H34 3.1588 no 2_756
H22B H35 2.7628 no 2_756
H22C C37 3.3732 no 2_656
H22C C38 3.3193 no 2_656
H22C H28 3.5183 no 2_656
H22C H35 3.4847 no 2_756
H22C H37 2.8369 no 2_656
H22C H38 2.7179 no 2_656
H23A C27 3.3293 no 1_655
H23A C28 3.4028 no 1_655
H23A C29 3.3485 no 1_655
H23A C30 3.2724 no 1_655
H23A C31 3.2337 no 1_655
H23A C32 3.2566 no 1_655
H23A C45 3.4062 no 1_655
H23A H45 2.7505 no 1_655
H23A H46C 3.0510 no 1_655
H23A H47C 3.1578 no 1_655
H23B H46C 2.7723 no 1_655
H23B H47C 3.1654 no 1_655
H23C C46 3.2111 no 1_655
H23C H45 3.1979 no 1_655
H23C H46A 3.3088 no 1_655
H23C H46C 2.4646 no 1_655
H28 C22 3.5565 no 2_656
H28 H22A 2.7488 no 2_656
H28 H22C 3.5183 no 2_656
H28 H28 2.8843 no 2_656
H29 C19 3.3120 no 1_455
H29 C35 3.1278 no 2_656
H29 C36 2.9254 no 2_656
H29 C37 3.2565 no 2_656
H29 H19 3.1189 no 1_455
H29 H22A 3.4524 no 2_656
H29 H22B 3.2484 no 1_455
H29 H35 3.4356 no 2_656
H29 H36 3.1441 no 2_656
H29 H44A 3.1340 no 1_445
H30 C43 3.0672 no 1_445
H30 C44 3.4853 no 1_445
H30 H4A 3.4505 no 1_455
H30 H4B 3.4378 no 1_455
H30 H43B 3.0684 no 1_445
H30 H43C 2.3072 no 1_445
H30 H44A 2.7212 no 1_445
H30 H46B 3.5339 no 1_545
H31 C4 3.4913 no 1_455
H31 C13 3.3394 no 2_655
H31 H4A 3.3998 no 1_455
H31 H4B 2.7185 no 1_455
H31 H13A 3.2975 no 2_655
H31 H13C 2.5493 no 2_655
H34 H22B 3.1588 no 2_756
H35 C22 3.5374 no 2_756
H35 C35 3.0531 no 2_766
H35 C44 3.4769 no 2_766
H35 H22B 2.7628 no 2_756
H35 H22C 3.4847 no 2_756
H35 H29 3.4356 no 2_656
H35 H35 2.6627 no 2_766
H35 H44A 3.0826 no 2_766
H35 H44C 3.1645 no 2_766
H36 C44 3.0745 no 2_766
H36 C47 3.2286 no 2_666
H36 H29 3.1441 no 2_656
H36 H44A 2.7682 no 2_766
H36 H44B 2.6631 no 2_766
H36 H44C 3.3257 no 2_766
H36 H47A 3.0998 no 2_666
H36 H47C 2.5056 no 2_666
H37 C47 2.9583 no 2_666
H37 H17 3.2967 no 2_656
H37 H22C 2.8369 no 2_656
H37 H47A 2.5834 no 2_666
H37 H47B 3.0023 no 2_666
H37 H47C 2.7980 no 2_666
H38 C22 3.3597 no 2_656
H38 H22A 3.1483 no 2_656
H38 H22C 2.7179 no 2_656
H39 C13 3.5545 no 2_665
H39 C21 3.2051 no 1_565
H39 H13B 2.8528 no 2_665
H39 H13C 3.4398 no 2_665
H39 H21A 3.1763 no 1_565
H39 H21B 2.6293 no 1_565
H39 H21C 3.3146 no 1_565
H40A C14 3.5849 no 2_655
H40A H12A 3.1192 no 1_455
H40A H14A 2.9635 no 2_655
H40A H14B 3.2959 no 2_655
H40A H41C 3.4403 no 2_665
H40B C14 3.5577 no 2_655
H40B H14A 3.3068 no 2_655
H40B H14B 2.9423 no 2_655
H40B H40C 3.1479 no 2_665
H40B H41C 2.8777 no 2_665
H40C C13 3.5341 no 2_665
H40C C40 3.3167 no 2_665
H40C C41 3.0404 no 2_665
H40C H12A 3.2963 no 1_455
H40C H12C 3.4836 no 1_455
H40C H13B 2.5543 no 2_665
H40C H14A 3.3240 no 2_655
H40C H40B 3.1479 no 2_665
H40C H40C 2.7789 no 2_665
H40C H41A 2.9084 no 2_665
H40C H41C 2.3983 no 2_665
H41A C8 3.4923 no 2_765
H41A C12 3.5572 no 2_765
H41A H8 2.8773 no 2_765
H41A H12A 3.5698 no 2_765
H41A H12C 2.8886 no 2_765
H41A H40C 2.9084 no 2_665
H41B C14 3.5487 no 1_565
H41B C21 3.1255 no 1_565
H41B H4A 3.2923 no 1_565
H41B H8 3.3560 no 2_765
H41B H14A 3.5042 no 1_565
H41B H14C 2.8409 no 1_565
H41B H21B 2.7275 no 1_565
H41B H21C 2.6538 no 1_565
H41C C14 2.9846 no 1_565
H41C C40 3.0336 no 2_665
H41C H13B 3.0135 no 2_665
H41C H13C 3.5098 no 2_665
H41C H14A 2.8245 no 1_565
H41C H14B 2.9551 no 1_565
H41C H14C 2.6696 no 1_565
H41C H21C 3.4077 no 1_565
H41C H40A 3.4403 no 2_665
H41C H40B 2.8777 no 2_665
H41C H40C 2.3983 no 2_665
H42 C16 3.2091 no 1_565
H42 C17 3.2158 no 1_565
H42 C21 2.8548 no 1_565
H42 H17 2.9449 no 1_565
H42 H21A 3.3703 no 1_565
H42 H21B 1.9749 no 1_565
H42 H21C 3.4923 no 1_565
H43A C13 3.4761 no 2_765
H43A C21 3.5711 no 1_565
H43A H4A 3.0213 no 1_565
H43A H13A 2.5191 no 2_765
H43A H21B 2.8284 no 1_565
H43A H21C 3.5677 no 1_565
H43B C13 3.3627 no 2_765
H43B C46 2.7662 no 1_655
H43B H13A 2.4926 no 2_765
H43B H13B 3.5196 no 2_765
H43B H30 3.0684 no 1_665
H43B H46A 3.0149 no 1_655
H43B H46B 2.4155 no 1_655
H43B H46C 2.4456 no 1_655
H43C C4 3.3497 no 1_565
H43C C16 3.3378 no 1_565
H43C C21 3.4319 no 1_565
H43C C30 3.2107 no 1_665
H43C H4A 2.4886 no 1_565
H43C H4B 3.5443 no 1_565
H43C H13A 2.6711 no 2_765
H43C H21B 2.9080 no 1_565
H43C H21C 3.5686 no 1_565
H43C H30 2.3072 no 1_665
H43C H46B 3.5888 no 1_655
H44A C17 3.4701 no 1_565
H44A C30 3.4851 no 1_665
H44A C35 3.5025 no 2_766
H44A C36 3.3375 no 2_766
H44A H17 3.4981 no 1_565
H44A H29 3.1340 no 1_665
H44A H30 2.7212 no 1_665
H44A H35 3.0826 no 2_766
H44A H36 2.7682 no 2_766
H44B C36 3.5255 no 2_766
H44B C46 3.4012 no 1_655
H44B H36 2.6631 no 2_766
H44B H46B 3.4502 no 1_655
H44B H46C 2.5616 no 1_655
H44B H47C 3.3182 no 1_655
H44C H17 3.5711 no 1_565
H44C H35 3.1645 no 2_766
H44C H36 3.3257 no 2_766
H45 C23 3.3445 no 1_455
H45 H23A 2.7505 no 1_455
H45 H23C 3.1979 no 1_455
H46A C12 3.4178 no 1_455
H46A H12A 2.8789 no 1_455
H46A H12B 3.2730 no 1_455
H46A H12C 3.5823 no 1_455
H46A H13B 3.5654 no 2_665
H46A H23C 3.3088 no 1_455
H46A H43B 3.0149 no 1_455
H46B C43 3.3532 no 1_455
H46B H13A 3.3446 no 2_665
H46B H13B 3.4313 no 2_665
H46B H21A 3.3553 no 1_565
H46B H30 3.5339 no 1_565
H46B H43B 2.4155 no 1_455
H46B H43C 3.5888 no 1_455
H46B H44B 3.4502 no 1_455
H46C O2 3.4589 no 1_455
H46C C23 2.9185 no 1_455
H46C C42 3.5820 no 1_455
H46C C43 3.3210 no 1_455
H46C C44 3.3760 no 1_455
H46C H12B 3.3594 no 1_455
H46C H23A 3.0510 no 1_455
H46C H23B 2.7723 no 1_455
H46C H23C 2.4646 no 1_455
H46C H43B 2.4456 no 1_455
H46C H44B 2.5616 no 1_455
H47A C36 3.5857 no 2_666
H47A C37 3.3265 no 2_666
H47A H17 2.7832 no 1_565
H47A H21A 3.5782 no 1_565
H47A H21B 3.5653 no 1_565
H47A H36 3.0998 no 2_666
H47A H37 2.5834 no 2_666
H47B H37 3.0023 no 2_666
H47C C23 3.5518 no 1_455
H47C C36 3.1865 no 2_666
H47C C37 3.3252 no 2_666
H47C H23A 3.1578 no 1_455
H47C H23B 3.1654 no 1_455
H47C H36 2.5056 no 2_666
H47C H37 2.7980 no 2_666
H47C H44B 3.3182 no 1_455

loop_
_geom_torsion_atom_site_label_1
_geom_torsion_atom_site_label_2
_geom_torsion_atom_site_label_3
_geom_torsion_atom_site_label_4
_geom_torsion
_geom_torsion_publ_flag
F1 Ru1 P1 O1 -75.88(12) no
F1 Ru1 P1 O2 165.47(12) no
F1 Ru1 P1 O3 42.17(12) no
P1 Ru1 C1 N2 -84.4(3) no
P1 Ru1 C1 N5 104.9(4) no
C1 Ru1 P1 O1 83.76(16) no
C1 Ru1 P1 O2 -34.89(17) no
C1 Ru1 P1 O3 -158.19(16) no
P1 Ru1 C24 C25 -24.9(5) no
P1 Ru1 C24 C32 140.8(4) no
C24 Ru1 P1 O1 179.90(18) no
C24 Ru1 P1 O2 61.25(18) no
C24 Ru1 P1 O3 -62.05(18) no
F1 Ru1 C1 N2 22.8(7) no
F1 Ru1 C1 N5 -147.9(3) no
F1 Ru1 C24 C25 -113.7(5) no
F1 Ru1 C24 C32 52.0(4) no
F2 Ru1 C1 N2 81.7(4) no
F2 Ru1 C1 N5 -89.0(4) no
F2 Ru1 C24 C25 160.5(4) no
F2 Ru1 C24 C32 -33.8(4) no
C1 Ru1 C24 C25 72.9(5) no
C1 Ru1 C24 C32 -121.4(4) no
C24 Ru1 C1 N2 -175.2(4) no
C24 Ru1 C1 N5 14.1(4) no
Ru1 P1 O1 C39 93.7(3) no
Ru1 P1 O2 C42 -167.50(15) no
Ru1 P1 O3 C45 6.6(4) no
O1 P1 O2 C42 65.6(3) no
O2 P1 O1 C39 -138.5(3) no
O1 P1 O3 C45 133.2(3) no
O3 P1 O1 C39 -33.5(3) no
O2 P1 O3 C45 -124.0(3) no
O3 P1 O2 C42 -37.1(3) no
P1 O1 C39 C40 -81.0(5) no
P1 O1 C39 C41 158.3(3) no
P1 O2 C42 C43 -101.2(4) no
P1 O2 C42 C44 137.2(3) no
P1 O3 C45 C46 -111.3(4) no
P1 O3 C45 C47 127.4(4) no
C1 N2 C3 C4 2.7(5) no
C3 N2 C1 Ru1 -172.4(4) no
C3 N2 C1 N5 0.5(6) no
C1 N2 C6 C7 98.0(6) no
C1 N2 C6 C11 -90.1(6) no
C6 N2 C1 Ru1 9.1(7) no
C6 N2 C1 N5 -178.1(4) no
C3 N2 C6 C7 -80.5(6) no
C3 N2 C6 C11 91.4(6) no
C6 N2 C3 C4 -178.6(4) no
C1 N5 C4 C3 5.2(6) no
C4 N5 C1 Ru1 168.0(4) no
C4 N5 C1 N2 -3.8(6) no
C1 N5 C15 C16 77.0(7) no
C1 N5 C15 C20 -111.1(6) no
C15 N5 C1 Ru1 -1.6(8) no
C15 N5 C1 N2 -173.4(4) no
C4 N5 C15 C16 -92.4(6) no
C4 N5 C15 C20 79.5(6) no
C15 N5 C4 C3 176.2(4) no
N2 C3 C4 N5 -4.3(5) no
N2 C6 C7 C8 177.3(4) no
N2 C6 C7 C12 -1.2(8) no
N2 C6 C11 C10 -179.1(4) no
N2 C6 C11 C14 -4.6(7) no
C7 C6 C11 C10 -7.3(8) no
C7 C6 C11 C14 167.2(5) no
C11 C6 C7 C8 5.5(8) no
C11 C6 C7 C12 -173.0(5) no
C6 C7 C8 C9 -0.4(8) no
C12 C7 C8 C9 178.1(5) no
C7 C8 C9 C10 -2.8(8) no
C7 C8 C9 C13 176.7(5) no
C8 C9 C10 C11 0.9(8) no
C13 C9 C10 C11 -178.6(5) no
C9 C10 C11 C6 4.0(8) no
C9 C10 C11 C14 -170.5(5) no
N5 C15 C16 C17 178.4(4) no
N5 C15 C16 C21 -3.0(8) no
N5 C15 C20 C19 -175.3(4) no
N5 C15 C20 C23 4.6(8) no
C16 C15 C20 C19 -3.6(8) no
C16 C15 C20 C23 176.4(5) no
C20 C15 C16 C17 6.7(8) no
C20 C15 C16 C21 -174.7(5) no
C15 C16 C17 C18 -4.8(8) no
C21 C16 C17 C18 176.6(5) no
C16 C17 C18 C19 -0.3(9) no
C16 C17 C18 C22 179.8(5) no
C17 C18 C19 C20 3.6(9) no
C22 C18 C19 C20 -176.5(6) no
C18 C19 C20 C15 -1.7(9) no
C18 C19 C20 C23 178.4(5) no
Ru1 C24 C25 C26 163.7(4) no
Ru1 C24 C32 C27 -167.2(3) no
Ru1 C24 C32 C31 13.1(8) no
C25 C24 C32 C27 2.2(6) no
C25 C24 C32 C31 -177.5(5) no
C32 C24 C25 C26 -3.8(6) no
C24 C25 C26 C27 3.8(6) no
C24 C25 C26 C33 -171.6(5) no
C25 C26 C27 C28 175.7(5) no
C25 C26 C27 C32 -2.3(6) no
C25 C26 C33 C34 -40.4(8) no
C25 C26 C33 C38 134.8(6) no
C27 C26 C33 C34 144.9(5) no
C27 C26 C33 C38 -39.9(8) no
C33 C26 C27 C28 -9.0(9) no
C33 C26 C27 C32 173.1(5) no
C26 C27 C28 C29 -178.4(5) no
C26 C27 C32 C24 -0.1(6) no
C26 C27 C32 C31 179.6(5) no
C28 C27 C32 C24 -178.3(5) no
C28 C27 C32 C31 1.4(8) no
C32 C27 C28 C29 -0.6(8) no
C27 C28 C29 C30 0.2(9) no
C28 C29 C30 C31 -0.5(10) no
C29 C30 C31 C32 1.2(9) no
C30 C31 C32 C24 178.0(5) no
C30 C31 C32 C27 -1.7(8) no
C26 C33 C34 C35 175.8(5) no
C26 C33 C38 C37 -173.4(5) no
C34 C33 C38 C37 1.7(9) no
C38 C33 C34 C35 0.7(8) no
C33 C34 C35 C36 -2.5(8) no
C34 C35 C36 C37 1.7(9) no
C35 C36 C37 C38 0.7(10) no
C36 C37 C38 C33 -2.5(9) no
